data_4515873
loop_
_publ_author_name
'Singsardar, Mukta'
'Mondal, Susmita'
'Sarkar, Rajib'
'Hajra, Alakananda'

_publ_section_title
;
 (Diacetoxy)iodobenzene-Mediated Regioselective Imidation of
 Imidazoheterocycles with <i>N</i>-Fluorobenzenesulfonimide.
;
_journal_issue 10
_journal_name_full 'ACS omega'
_journal_page_first 12505
_journal_page_last 12512
_journal_paper_doi 10.1021/acsomega.8b02088
_journal_volume 3
_journal_year 2018
_chemical_formula_moiety 'C23 H17 N3 O4 S3'
_chemical_formula_sum 'C23 H17 N3 O4 S3'
_chemical_formula_weight 495.58
_space_group_crystal_system monoclinic
_space_group_IT_number 14
_space_group_name_Hall '-P 2yn'
_space_group_name_H-M_alt 'P 1 21/n 1'
_atom_sites_solution_hydrogens geom
_audit_creation_method SHELXL-2014/7
_cell_angle_alpha 90
_cell_angle_beta 97.17(2)
_cell_angle_gamma 90
_cell_formula_units_Z 8
_cell_length_a 12.59(3)
_cell_length_b 19.81(5)
_cell_length_c 18.88(4)
_cell_measurement_reflns_used 91407
_cell_measurement_temperature 296(2)
_cell_measurement_theta_max 27.166
_cell_measurement_theta_min 2.111
_cell_volume 4672(19)
_computing_structure_refinement 'SHELXL-2014/7 (Sheldrick, 2014)'
_diffrn_ambient_temperature 296(2)
_diffrn_measured_fraction_theta_full 0.999
_diffrn_measured_fraction_theta_max 0.973
_diffrn_measurement_device_type 'CCD area detector'
_diffrn_measurement_method 'phi and omega scans'
_diffrn_radiation_type MoK\a
_diffrn_radiation_wavelength 0.71073
_diffrn_reflns_av_R_equivalents 0.1648
_diffrn_reflns_av_unetI/netI 0.0815
_diffrn_reflns_Laue_measured_fraction_full 0.999
_diffrn_reflns_Laue_measured_fraction_max 0.973
_diffrn_reflns_limit_h_max 16
_diffrn_reflns_limit_h_min -16
_diffrn_reflns_limit_k_max 25
_diffrn_reflns_limit_k_min -25
_diffrn_reflns_limit_l_max 24
_diffrn_reflns_limit_l_min -24
_diffrn_reflns_number 91407
_diffrn_reflns_point_group_measured_fraction_full 0.999
_diffrn_reflns_point_group_measured_fraction_max 0.973
_diffrn_reflns_theta_full 25.242
_diffrn_reflns_theta_max 27.166
_diffrn_reflns_theta_min 2.111
_diffrn_source 'fine-focus sealed tube'
_exptl_absorpt_coefficient_mu 0.353
_exptl_crystal_colour colourless
_exptl_crystal_density_diffrn 1.409
_exptl_crystal_description rectangular
_exptl_crystal_F_000 2048
_exptl_crystal_size_max 0.30
_exptl_crystal_size_mid 0.25
_exptl_crystal_size_min 0.20
_refine_diff_density_max 0.732
_refine_diff_density_min -1.132
_refine_diff_density_rms 0.217
_refine_ls_extinction_method none
_refine_ls_goodness_of_fit_ref 1.803
_refine_ls_hydrogen_treatment constr
_refine_ls_matrix_type full
_refine_ls_number_parameters 595
_refine_ls_number_reflns 10382
_refine_ls_number_restraints 0
_refine_ls_restrained_S_all 1.803
_refine_ls_R_factor_all 0.1507
_refine_ls_R_factor_gt 0.0931
_refine_ls_shift/su_max 0.004
_refine_ls_shift/su_mean 0.001
_refine_ls_structure_factor_coef Fsqd
_refine_ls_weighting_details 'w=1/[\s^2^(Fo^2^)+(0.1000P)^2^+0.3337P] where P=(Fo^2^+2Fc^2^)/3'
_refine_ls_weighting_scheme calc
_refine_ls_wR_factor_gt 0.2481
_refine_ls_wR_factor_ref 0.2930
_reflns_Friedel_coverage 0.000
_reflns_number_gt 6611
_reflns_number_total 10382
_reflns_threshold_expression 'I > 2\s(I)'
_cod_data_source_file ao8b02088_si_001.cif
_cod_data_source_block vbchem291C_a
_cod_original_sg_symbol_H-M 'P 21/n'
_cod_database_code 4515873
_shelx_shelxl_version_number 2014/7
_shelx_space_group_comment
;
The symmetry employed for this shelxl refinement is uniquely defined
by the following loop, which should always be used as a source of
symmetry information in preference to the above space-group names.
They are only intended as comments.
;

loop_
_space_group_symop_operation_xyz
'x, y, z'
'-x+1/2, y+1/2, -z+1/2'
'-x, -y, -z'
'x-1/2, -y-1/2, z-1/2'

loop_
_atom_site_label
_atom_site_type_symbol
_atom_site_fract_x
_atom_site_fract_y
_atom_site_fract_z
_atom_site_U_iso_or_equiv
_atom_site_adp_type
_atom_site_occupancy
_atom_site_site_symmetry_order
_atom_site_calc_flag
_atom_site_refinement_flags_posn
_atom_site_refinement_flags_adp
S2 S 0.33378(9) 0.36343(6) 0.33691(6) 0.0408(3) Uani 1 1 d . .
S5 S 0.86586(8) 0.54655(6) 0.28071(6) 0.0395(3) Uani 1 1 d . .
S4 S 0.82072(9) 0.40383(6) 0.32627(7) 0.0454(3) Uani 1 1 d . .
S1 S 0.38585(9) 0.21769(6) 0.30439(7) 0.0448(3) Uani 1 1 d . .
S3 S 0.15824(16) 0.29302(16) 0.04472(9) 0.1162(9) Uani 1 1 d . .
S6 S 0.6802(2) 0.41962(14) 0.02158(12) 0.1185(8) Uani 1 1 d . .
O7 O 0.9279(2) 0.54380(17) 0.35034(16) 0.0487(8) Uani 1 1 d . .
O1 O 0.2562(3) 0.41026(16) 0.30176(17) 0.0532(9) Uani 1 1 d . .
O8 O 0.7936(2) 0.60184(16) 0.26204(19) 0.0533(9) Uani 1 1 d . .
O2 O 0.4452(3) 0.37276(18) 0.33284(18) 0.0544(9) Uani 1 1 d . .
O6 O 0.9337(3) 0.39556(19) 0.3293(2) 0.0592(9) Uani 1 1 d . .
O5 O 0.7486(3) 0.35280(17) 0.29473(19) 0.0601(10) Uani 1 1 d . .
O4 O 0.4606(3) 0.22760(19) 0.36725(19) 0.0589(10) Uani 1 1 d . .
O3 O 0.3165(3) 0.15975(17) 0.2984(2) 0.0622(10) Uani 1 1 d . .
C34 C 0.8369(3) 0.3870(2) 0.1304(2) 0.0350(10) Uani 1 1 d . .
H34 H 0.8775 0.3809 0.1746 0.042 Uiso 1 1 calc R U
C27 C 0.4142(3) 0.5331(2) 0.1911(2) 0.0344(10) Uani 1 1 d . .
H27 H 0.3632 0.5308 0.1511 0.041 Uiso 1 1 calc R U
N6 N 0.7864(3) 0.47583(19) 0.2749(2) 0.0428(9) Uani 1 1 d . .
N1 N 0.1095(3) 0.2494(2) 0.2938(2) 0.0494(10) Uani 1 1 d . .
N3 N 0.2992(3) 0.28668(18) 0.2983(2) 0.0401(9) Uani 1 1 d . .
N2 N 0.0488(3) 0.2678(3) 0.1767(3) 0.0647(13) Uani 1 1 d . .
C11 C 0.3055(4) 0.3582(2) 0.1336(3) 0.0531(13) Uani 1 1 d . .
H11 H 0.3451 0.3752 0.1746 0.064 Uiso 1 1 calc R U
N5 N 0.5614(4) 0.4727(3) 0.1301(3) 0.0738(15) Uani 1 1 d . .
C35 C 0.7887(4) 0.4215(2) 0.4143(2) 0.0454(11) Uani 1 1 d . .
C46 C 1.0457(4) 0.4991(3) 0.2274(3) 0.0496(12) Uani 1 1 d . .
H46 H 1.0670 0.4821 0.2729 0.059 Uiso 1 1 calc R U
C5 C 0.1030(4) 0.2277(2) 0.3627(3) 0.0500(12) Uani 1 1 d . .
H5 H 0.1627 0.2303 0.3969 0.060 Uiso 1 1 calc R U
C12 C 0.3097(4) 0.3556(2) 0.4274(2) 0.0405(10) Uani 1 1 d . .
N4 N 0.5912(4) 0.5096(2) 0.2488(3) 0.0625(12) Uani 1 1 d . .
C17 C 0.3911(4) 0.3297(3) 0.4787(3) 0.0537(13) Uani 1 1 d . .
H17 H 0.4576 0.3174 0.4662 0.064 Uiso 1 1 calc R U
C41 C 0.9504(3) 0.5359(2) 0.2135(2) 0.0387(10) Uani 1 1 d . .
C40 C 0.8688(4) 0.4396(3) 0.4680(3) 0.0512(12) Uani 1 1 d . .
H40 H 0.9395 0.4427 0.4589 0.061 Uiso 1 1 calc R U
C19 C 0.4032(5) 0.1962(3) 0.1630(3) 0.0586(13) Uani 1 1 d . .
H19 H 0.3416 0.1700 0.1615 0.070 Uiso 1 1 calc R U
C42 C 0.9170(4) 0.5632(3) 0.1445(3) 0.0550(13) Uani 1 1 d . .
H42 H 0.8535 0.5875 0.1355 0.066 Uiso 1 1 calc R U
C2 C -0.0748(4) 0.2208(3) 0.2572(3) 0.0589(15) Uani 1 1 d . .
H2 H -0.1345 0.2198 0.2228 0.071 Uiso 1 1 calc R U
C45 C 1.1071(4) 0.4882(3) 0.1739(3) 0.0593(14) Uani 1 1 d . .
H45 H 1.1701 0.4635 0.1825 0.071 Uiso 1 1 calc R U
C13 C 0.2110(4) 0.3758(3) 0.4462(3) 0.0542(13) Uani 1 1 d . .
H13 H 0.1580 0.3927 0.4120 0.065 Uiso 1 1 calc R U
C39 C 0.8415(4) 0.4532(3) 0.5370(3) 0.0616(14) Uani 1 1 d . .
H39 H 0.8946 0.4651 0.5736 0.074 Uiso 1 1 calc R U
C18 C 0.4517(4) 0.2246(2) 0.2273(3) 0.0459(11) Uani 1 1 d . .
C24 C 0.5721(4) 0.5400(3) 0.3086(3) 0.0567(13) Uani 1 1 d . .
H24 H 0.6267 0.5429 0.3465 0.068 Uiso 1 1 calc R U
C6 C 0.1949(4) 0.2768(2) 0.2603(3) 0.0450(11) Uani 1 1 d . .
C7 C 0.1533(4) 0.2863(3) 0.1906(3) 0.0542(13) Uani 1 1 d . .
C16 C 0.3681(5) 0.3234(3) 0.5491(3) 0.0664(15) Uani 1 1 d . .
H16 H 0.4190 0.3051 0.5837 0.080 Uiso 1 1 calc R U
C44 C 1.0739(5) 0.5151(3) 0.1051(3) 0.0704(17) Uani 1 1 d . .
H44 H 1.1154 0.5074 0.0684 0.084 Uiso 1 1 calc R U
C23 C 0.5466(4) 0.2618(3) 0.2313(3) 0.0617(14) Uani 1 1 d . .
H23 H 0.5786 0.2787 0.2747 0.074 Uiso 1 1 calc R U
C25 C 0.4721(4) 0.5678(3) 0.3161(4) 0.0675(16) Uani 1 1 d . .
H25 H 0.4583 0.5877 0.3587 0.081 Uiso 1 1 calc R U
C43 C 0.9805(5) 0.5527(3) 0.0916(3) 0.0689(16) Uani 1 1 d . .
H43 H 0.9610 0.5710 0.0465 0.083 Uiso 1 1 calc R U
C1 C 0.0237(4) 0.2449(3) 0.2417(3) 0.0533(13) Uani 1 1 d . .
C4 C 0.0095(5) 0.2025(3) 0.3803(3) 0.0683(16) Uani 1 1 d . .
H4 H 0.0049 0.1886 0.4269 0.082 Uiso 1 1 calc R U
C36 C 0.6827(4) 0.4170(3) 0.4275(3) 0.0660(16) Uani 1 1 d . .
H36 H 0.6294 0.4047 0.3912 0.079 Uiso 1 1 calc R U
C15 C 0.2703(5) 0.3439(3) 0.5674(3) 0.0671(16) Uani 1 1 d . .
H15 H 0.2567 0.3399 0.6145 0.080 Uiso 1 1 calc R U
C38 C 0.7367(5) 0.4489(3) 0.5502(3) 0.0728(17) Uani 1 1 d . .
H38 H 0.7188 0.4578 0.5956 0.087 Uiso 1 1 calc R U
C8 C 0.2084(5) 0.3137(3) 0.1308(3) 0.0632(15) Uani 1 1 d . .
C14 C 0.1932(5) 0.3700(3) 0.5175(3) 0.0661(15) Uani 1 1 d . .
H14 H 0.1283 0.3842 0.5311 0.079 Uiso 1 1 calc R U
C3 C -0.0799(5) 0.1975(3) 0.3286(4) 0.0733(18) Uani 1 1 d . .
H3 H -0.1430 0.1788 0.3406 0.088 Uiso 1 1 calc R U
C20 C 0.4504(6) 0.2087(3) 0.1020(3) 0.081(2) Uani 1 1 d . .
H20 H 0.4202 0.1911 0.0585 0.097 Uiso 1 1 calc R U
C26 C 0.3922(4) 0.5643(3) 0.2560(4) 0.080(2) Uani 1 1 d . .
H26 H 0.3248 0.5826 0.2589 0.096 Uiso 1 1 calc R U
C31 C 0.7283(5) 0.4251(3) 0.1134(4) 0.0760(19) Uani 1 1 d . .
C33 C 0.8596(6) 0.3631(3) 0.0608(4) 0.0786(18) Uani 1 1 d . .
H33 H 0.9223 0.3400 0.0553 0.094 Uiso 1 1 calc R U
C22 C 0.5917(5) 0.2729(3) 0.1692(4) 0.0765(19) Uani 1 1 d . .
H22 H 0.6548 0.2975 0.1709 0.092 Uiso 1 1 calc R U
C21 C 0.5444(6) 0.2481(3) 0.1055(4) 0.083(2) Uani 1 1 d . .
H21 H 0.5745 0.2572 0.0640 0.100 Uiso 1 1 calc R U
C37 C 0.6572(5) 0.4309(4) 0.4950(4) 0.082(2) Uani 1 1 d . .
H37 H 0.5863 0.4283 0.5039 0.098 Uiso 1 1 calc R U
C30 C 0.6586(5) 0.4589(3) 0.1600(3) 0.0734(18) Uani 1 1 d . .
C29 C 0.6899(4) 0.4776(3) 0.2266(3) 0.0635(15) Uani 1 1 d . .
C10 C 0.3260(6) 0.3698(4) 0.0614(4) 0.090(2) Uani 1 1 d . .
H10 H 0.3832 0.3956 0.0500 0.108 Uiso 1 1 calc R U
C28 C 0.5188(5) 0.5060(3) 0.1915(4) 0.0699(16) Uani 1 1 d . .
C32 C 0.7831(6) 0.3766(4) 0.0034(4) 0.088(2) Uani 1 1 d . .
H32 H 0.7902 0.3619 -0.0426 0.106 Uiso 1 1 calc R U
C9 C 0.2538(6) 0.3396(5) 0.0108(4) 0.110(3) Uani 1 1 d . .
H9 H 0.2568 0.3441 -0.0379 0.132 Uiso 1 1 calc R U

loop_
_atom_site_aniso_label
_atom_site_aniso_U_11
_atom_site_aniso_U_22
_atom_site_aniso_U_33
_atom_site_aniso_U_23
_atom_site_aniso_U_13
_atom_site_aniso_U_12
S2 0.0434(6) 0.0367(6) 0.0406(6) -0.0009(5) -0.0011(5) -0.0017(5)
S5 0.0348(6) 0.0394(6) 0.0434(6) -0.0018(5) 0.0014(5) -0.0010(5)
S4 0.0432(6) 0.0408(7) 0.0501(7) 0.0039(5) -0.0022(5) -0.0026(5)
S1 0.0416(6) 0.0371(7) 0.0542(7) -0.0004(5) 0.0002(5) 0.0011(5)
S3 0.0924(13) 0.204(3) 0.0494(10) -0.0098(13) -0.0014(9) 0.0136(15)
S6 0.1382(19) 0.144(2) 0.0718(13) -0.0055(13) 0.0089(13) -0.0133(17)
O7 0.0442(17) 0.061(2) 0.0388(17) -0.0073(15) -0.0010(14) -0.0092(16)
O1 0.068(2) 0.0414(19) 0.0470(19) 0.0054(15) -0.0073(16) 0.0103(17)
O8 0.0468(18) 0.0417(19) 0.072(2) 0.0031(17) 0.0095(17) 0.0060(15)
O2 0.0513(19) 0.053(2) 0.059(2) -0.0052(17) 0.0081(16) -0.0127(16)
O6 0.0480(19) 0.056(2) 0.072(2) 0.0120(18) 0.0020(17) 0.0090(17)
O5 0.072(2) 0.043(2) 0.061(2) 0.0004(17) -0.0070(18) -0.0163(18)
O4 0.052(2) 0.063(2) 0.058(2) 0.0008(18) -0.0105(17) 0.0151(17)
O3 0.061(2) 0.0343(19) 0.091(3) 0.0041(18) 0.0084(19) -0.0049(16)
C34 0.039(2) 0.038(2) 0.030(2) -0.0157(18) 0.0143(17) -0.0088(19)
C27 0.0127(16) 0.044(3) 0.043(2) 0.015(2) -0.0075(16) 0.0060(16)
N6 0.0340(18) 0.044(2) 0.048(2) -0.0019(17) -0.0075(16) -0.0043(16)
N1 0.047(2) 0.050(3) 0.050(2) -0.0100(19) 0.0042(19) 0.0005(19)
N3 0.0358(19) 0.039(2) 0.043(2) -0.0029(17) -0.0055(16) 0.0032(16)
N2 0.054(3) 0.076(3) 0.059(3) -0.018(2) -0.012(2) 0.009(2)
C11 0.080(4) 0.043(3) 0.040(3) 0.008(2) 0.024(2) 0.017(3)
N5 0.068(3) 0.064(3) 0.080(4) 0.009(3) -0.030(3) -0.007(3)
C35 0.041(2) 0.050(3) 0.043(3) 0.008(2) -0.004(2) -0.009(2)
C46 0.042(3) 0.054(3) 0.052(3) 0.004(2) 0.006(2) 0.003(2)
C5 0.053(3) 0.051(3) 0.047(3) -0.002(2) 0.007(2) -0.007(2)
C12 0.047(2) 0.039(3) 0.033(2) -0.0033(19) -0.0014(19) -0.001(2)
N4 0.054(3) 0.062(3) 0.074(3) -0.001(2) 0.018(2) -0.002(2)
C17 0.047(3) 0.063(3) 0.048(3) -0.007(2) -0.007(2) 0.005(2)
C41 0.041(2) 0.037(2) 0.037(2) -0.0005(19) 0.0028(18) 0.0002(19)
C40 0.043(3) 0.059(3) 0.049(3) 0.009(2) -0.005(2) -0.006(2)
C19 0.067(3) 0.048(3) 0.061(3) -0.018(3) 0.009(3) -0.001(3)
C42 0.067(3) 0.059(3) 0.038(3) 0.007(2) -0.001(2) 0.010(3)
C2 0.030(2) 0.072(4) 0.073(4) -0.027(3) 0.001(2) -0.005(2)
C45 0.062(3) 0.052(3) 0.067(4) -0.001(3) 0.019(3) 0.010(3)
C13 0.051(3) 0.058(3) 0.053(3) 0.001(2) 0.002(2) 0.008(2)
C39 0.069(3) 0.063(4) 0.048(3) 0.006(3) -0.010(3) -0.014(3)
C18 0.046(3) 0.036(3) 0.057(3) -0.006(2) 0.009(2) 0.003(2)
C24 0.047(3) 0.056(3) 0.069(4) -0.002(3) 0.015(3) 0.002(2)
C6 0.040(2) 0.048(3) 0.046(3) -0.007(2) 0.000(2) 0.003(2)
C7 0.051(3) 0.060(3) 0.048(3) -0.012(2) -0.008(2) 0.010(3)
C16 0.082(4) 0.075(4) 0.038(3) -0.002(3) -0.009(3) 0.005(3)
C44 0.085(4) 0.072(4) 0.061(4) -0.013(3) 0.035(3) -0.004(3)
C23 0.055(3) 0.052(3) 0.078(4) -0.012(3) 0.009(3) -0.009(3)
C25 0.062(3) 0.061(4) 0.084(4) 0.006(3) 0.028(3) 0.002(3)
C43 0.089(4) 0.076(4) 0.042(3) 0.012(3) 0.010(3) 0.006(3)
C1 0.049(3) 0.057(3) 0.054(3) -0.016(3) 0.006(2) -0.004(2)
C4 0.076(4) 0.074(4) 0.058(3) -0.005(3) 0.019(3) -0.018(3)
C36 0.047(3) 0.085(4) 0.064(4) -0.003(3) -0.001(3) -0.017(3)
C15 0.096(4) 0.068(4) 0.038(3) 0.002(3) 0.011(3) 0.004(3)
C38 0.083(4) 0.081(4) 0.058(4) 0.002(3) 0.022(3) -0.015(4)
C8 0.073(4) 0.066(4) 0.053(3) 0.009(3) 0.022(3) 0.025(3)
C14 0.077(4) 0.070(4) 0.055(3) -0.002(3) 0.021(3) 0.010(3)
C3 0.057(3) 0.084(5) 0.082(4) -0.016(4) 0.024(3) -0.019(3)
C20 0.112(5) 0.064(4) 0.064(4) -0.022(3) 0.007(4) 0.023(4)
C26 0.041(3) 0.072(4) 0.126(6) 0.042(4) 0.001(3) 0.006(3)
C31 0.105(5) 0.042(3) 0.094(5) -0.004(3) 0.060(4) -0.015(3)
C33 0.083(4) 0.071(4) 0.085(5) -0.013(4) 0.024(4) -0.009(4)
C22 0.080(4) 0.059(4) 0.098(5) -0.013(3) 0.039(4) -0.010(3)
C21 0.117(6) 0.059(4) 0.082(5) 0.005(4) 0.045(4) 0.017(4)
C37 0.061(4) 0.111(6) 0.077(4) 0.001(4) 0.018(3) -0.019(4)
C30 0.074(4) 0.082(4) 0.058(4) 0.017(3) -0.017(3) -0.028(3)
C29 0.057(3) 0.055(3) 0.071(4) 0.012(3) -0.021(3) -0.014(3)
C10 0.108(5) 0.090(5) 0.079(5) 0.030(4) 0.042(4) 0.028(4)
C28 0.058(3) 0.068(4) 0.083(4) 0.024(3) 0.004(3) -0.001(3)
C32 0.111(6) 0.095(5) 0.065(4) -0.031(4) 0.038(4) -0.024(4)
C9 0.103(6) 0.184(9) 0.046(4) 0.033(5) 0.017(4) 0.037(6)

loop_
_atom_type_symbol
_atom_type_description
_atom_type_scat_dispersion_real
_atom_type_scat_dispersion_imag
_atom_type_scat_source
C C 0.0033 0.0016 'International Tables Vol C Tables 4.2.6.8 and 6.1.1.4'
H H 0.0000 0.0000 'International Tables Vol C Tables 4.2.6.8 and 6.1.1.4'
N N 0.0061 0.0033 'International Tables Vol C Tables 4.2.6.8 and 6.1.1.4'
O O 0.0106 0.0060 'International Tables Vol C Tables 4.2.6.8 and 6.1.1.4'
S S 0.1246 0.1234 'International Tables Vol C Tables 4.2.6.8 and 6.1.1.4'

loop_
_geom_angle_atom_site_label_1
_geom_angle_atom_site_label_2
_geom_angle_atom_site_label_3
_geom_angle
O2 S2 O1 120.3(2)
O2 S2 N3 106.90(19)
O1 S2 N3 104.6(2)
O2 S2 C12 110.5(2)
O1 S2 C12 108.1(2)
N3 S2 C12 105.4(2)
O8 S5 O7 120.3(2)
O8 S5 N6 105.1(3)
O7 S5 N6 105.8(2)
O8 S5 C41 109.5(2)
O7 S5 C41 110.1(3)
N6 S5 C41 104.7(2)
O6 S4 O5 120.7(3)
O6 S4 N6 106.95(19)
O5 S4 N6 104.2(2)
O6 S4 C35 108.9(2)
O5 S4 C35 108.6(2)
N6 S4 C35 106.6(2)
O4 S1 O3 120.2(2)
O4 S1 N3 106.8(2)
O3 S1 N3 104.6(3)
O4 S1 C18 110.1(3)
O3 S1 C18 109.9(2)
N3 S1 C18 103.8(2)
C9 S3 C8 91.9(4)
C32 S6 C31 93.2(4)
C33 C34 C31 103.7(5)
C33 C34 H34 128.2
C31 C34 H34 128.2
C28 C27 C26 115.9(5)
C28 C27 H27 122.0
C26 C27 H27 122.0
C29 N6 S5 117.7(3)
C29 N6 S4 120.4(3)
S5 N6 S4 121.9(2)
C1 N1 C5 121.5(4)
C1 N1 C6 106.1(4)
C5 N1 C6 132.4(4)
C6 N3 S2 120.2(3)
C6 N3 S1 117.0(3)
S2 N3 S1 122.8(2)
C7 N2 C1 103.9(4)
C10 C11 C8 107.6(5)
C10 C11 H11 126.2
C8 C11 H11 126.2
C30 N5 C28 99.4(5)
C40 C35 C36 120.7(5)
C40 C35 S4 120.2(4)
C36 C35 S4 119.1(4)
C45 C46 C41 119.6(5)
C45 C46 H46 120.2
C41 C46 H46 120.2
C4 C5 N1 120.0(5)
C4 C5 H5 120.0
N1 C5 H5 120.0
C13 C12 C17 121.5(5)
C13 C12 S2 118.9(3)
C17 C12 S2 119.6(4)
C28 N4 C24 122.6(5)
C28 N4 C29 105.0(5)
C24 N4 C29 132.3(5)
C12 C17 C16 117.6(5)
C12 C17 H17 121.2
C16 C17 H17 121.2
C46 C41 C42 121.2(4)
C46 C41 S5 120.4(4)
C42 C41 S5 118.4(4)
C35 C40 C39 119.1(5)
C35 C40 H40 120.5
C39 C40 H40 120.5
C20 C19 C18 117.5(6)
C20 C19 H19 121.3
C18 C19 H19 121.3
C43 C42 C41 118.4(5)
C43 C42 H42 120.8
C41 C42 H42 120.8
C1 C2 C3 116.9(5)
C1 C2 H2 121.5
C3 C2 H2 121.5
C46 C45 C44 119.4(5)
C46 C45 H45 120.3
C44 C45 H45 120.3
C12 C13 C14 118.5(5)
C12 C13 H13 120.7
C14 C13 H13 120.7
C38 C39 C40 120.3(5)
C38 C39 H39 119.8
C40 C39 H39 119.8
C23 C18 C19 122.2(5)
C23 C18 S1 118.8(4)
C19 C18 S1 118.8(4)
N4 C24 C25 121.7(6)
N4 C24 H24 119.1
C25 C24 H24 119.1
C7 C6 N1 105.1(4)
C7 C6 N3 133.0(5)
N1 C6 N3 121.8(4)
C6 C7 N2 113.2(5)
C6 C7 C8 128.1(5)
N2 C7 C8 118.7(5)
C15 C16 C17 120.6(5)
C15 C16 H16 119.7
C17 C16 H16 119.7
C45 C44 C43 121.0(5)
C45 C44 H44 119.5
C43 C44 H44 119.5
C18 C23 C22 118.5(6)
C18 C23 H23 120.8
C22 C23 H23 120.8
C26 C25 C24 117.2(6)
C26 C25 H25 121.4
C24 C25 H25 121.4
C42 C43 C44 120.4(5)
C42 C43 H43 119.8
C44 C43 H43 119.8
N1 C1 N2 111.7(4)
N1 C1 C2 120.9(5)
N2 C1 C2 127.4(5)
C5 C4 C3 120.1(6)
C5 C4 H4 119.9
C3 C4 H4 119.9
C37 C36 C35 119.5(5)
C37 C36 H36 120.3
C35 C36 H36 120.3
C16 C15 C14 121.1(5)
C16 C15 H15 119.5
C14 C15 H15 119.5
C39 C38 C37 119.6(6)
C39 C38 H38 120.2
C37 C38 H38 120.2
C7 C8 C11 129.6(5)
C7 C8 S3 118.4(5)
C11 C8 S3 112.0(4)
C15 C14 C13 120.7(5)
C15 C14 H14 119.6
C13 C14 H14 119.6
C2 C3 C4 120.5(5)
C2 C3 H3 119.8
C4 C3 H3 119.8
C19 C20 C21 120.4(6)
C19 C20 H20 119.8
C21 C20 H20 119.8
C25 C26 C27 120.8(5)
C25 C26 H26 119.6
C27 C26 H26 119.6
C30 C31 C34 131.8(6)
C30 C31 S6 117.1(5)
C34 C31 S6 110.9(4)
C32 C33 C34 116.7(6)
C32 C33 H33 121.7
C34 C33 H33 121.7
C21 C22 C23 120.7(6)
C21 C22 H22 119.7
C23 C22 H22 119.7
C22 C21 C20 120.7(6)
C22 C21 H21 119.6
C20 C21 H21 119.6
C36 C37 C38 120.8(6)
C36 C37 H37 119.6
C38 C37 H37 119.6
N5 C30 C29 120.2(7)
N5 C30 C31 115.4(6)
C29 C30 C31 124.4(6)
C30 C29 N6 136.9(6)
C30 C29 N4 103.0(5)
N6 C29 N4 120.1(5)
C9 C10 C11 114.1(7)
C9 C10 H10 123.0
C11 C10 H10 123.0
N4 C28 C27 121.7(6)
N4 C28 N5 112.4(5)
C27 C28 N5 125.9(5)
C33 C32 S6 115.5(5)
C33 C32 H32 122.2
S6 C32 H32 122.2
C10 C9 S3 114.4(5)
C10 C9 H9 122.8
S3 C9 H9 122.8

loop_
_geom_bond_atom_site_label_1
_geom_bond_atom_site_label_2
_geom_bond_distance
S2 O2 1.427(5)
S2 O1 1.446(4)
S2 N3 1.719(5)
S2 C12 1.779(6)
S5 O8 1.439(4)
S5 O7 1.444(4)
S5 N6 1.717(5)
S5 C41 1.768(5)
S4 O6 1.426(5)
S4 O5 1.437(4)
S4 N6 1.748(5)
S4 C35 1.792(6)
S1 O4 1.433(4)
S1 O3 1.438(4)
S1 N3 1.744(5)
S1 C18 1.767(6)
S3 C9 1.702(9)
S3 C8 1.718(7)
S6 C32 1.623(8)
S6 C31 1.766(8)
C34 C33 1.458(8)
C34 C31 1.560(8)
C34 H34 0.9300
C27 C28 1.421(7)
C27 C26 1.430(9)
C27 H27 0.9300
N6 C29 1.425(6)
N1 C1 1.369(7)
N1 C5 1.381(7)
N1 C6 1.422(6)
N3 C6 1.428(6)
N2 C7 1.360(7)
N2 C1 1.380(8)
C11 C10 1.437(8)
C11 C8 1.502(8)
C11 H11 0.9300
N5 C30 1.312(8)
N5 C28 1.491(8)
C35 C40 1.385(7)
C35 C36 1.391(7)
C46 C45 1.363(7)
C46 C41 1.401(7)
C46 H46 0.9300
C5 C4 1.358(7)
C5 H5 0.9300
C12 C13 1.393(7)
C12 C17 1.415(7)
N4 C28 1.326(8)
N4 C24 1.328(7)
N4 C29 1.501(8)
C17 C16 1.399(7)
C17 H17 0.9300
C41 C42 1.423(7)
C40 C39 1.413(8)
C40 H40 0.9300
C19 C20 1.382(9)
C19 C18 1.407(7)
C19 H19 0.9300
C42 C43 1.371(8)
C42 H42 0.9300
C2 C1 1.395(7)
C2 C3 1.433(9)
C2 H2 0.9300
C45 C44 1.418(8)
C45 H45 0.9300
C13 C14 1.395(8)
C13 H13 0.9300
C39 C38 1.376(8)
C39 H39 0.9300
C18 C23 1.398(7)
C24 C25 1.397(8)
C24 H24 0.9300
C6 C7 1.366(7)
C7 C8 1.498(8)
C16 C15 1.381(8)
C16 H16 0.9300
C44 C43 1.388(9)
C44 H44 0.9300
C23 C22 1.382(9)
C23 H23 0.9300
C25 C26 1.420(9)
C25 H25 0.9300
C43 H43 0.9300
C4 C3 1.397(8)
C4 H4 0.9300
C36 C37 1.380(8)
C36 H36 0.9300
C15 C14 1.368(8)
C15 H15 0.9300
C38 C37 1.396(9)
C38 H38 0.9300
C14 H14 0.9300
C3 H3 0.9300
C20 C21 1.412(10)
C20 H20 0.9300
C26 H26 0.9300
C31 C30 1.478(9)
C33 C32 1.383(10)
C33 H33 0.9300
C22 C21 1.364(10)
C22 H22 0.9300
C21 H21 0.9300
C37 H37 0.9300
C30 C29 1.322(8)
C10 C9 1.371(11)
C10 H10 0.9300
C32 H32 0.9300
C9 H9 0.9300
